data_4340949
loop_
_publ_author_name
'Reger, Daniel L.'
'Leitner, Andrew'
'Pellechia, Perry J.'
'Smith, Mark D.'

_publ_section_title
;
 Framework complexes of group 2 metals organized by homochiral rods and
 \p&#x00B7;&#x00B7;&#x00B7;\p stacking forces: a breathing supramolecular
 MOF.
;
_journal_issue 18
_journal_name_full 'Inorganic chemistry'
_journal_page_first 9932
_journal_page_last 9945
_journal_paper_doi 10.1021/ic501581c
_journal_volume 53
_journal_year 2014
_chemical_absolute_configuration ad
_chemical_formula_moiety 'C30 H20 N2 O9 Sr'
_chemical_formula_sum 'C30 H22 N2 O9 Sr'
_chemical_formula_weight 642.11
_chemical_name_systematic
;
 ?
;
_space_group_crystal_system tetragonal
_space_group_IT_number 92
_space_group_name_Hall 'P 4abw 2nw'
_space_group_name_H-M_alt 'P 41 21 2'
_symmetry_space_group_name_Hall 'P 4abw 2nw'
_symmetry_space_group_name_H-M 'P 41 21 2'
_atom_sites_solution_hydrogens difmap
_atom_sites_solution_primary direct
_audit_creation_date 2013-12-04
_audit_creation_method
;
Olex2 1.2
(compiled 2013.11.15 svn.r2834 for OlexSys, GUI svn.r4720)
;
_cell_angle_alpha 90
_cell_angle_beta 90
_cell_angle_gamma 90
_cell_formula_units_Z 8
_cell_length_a 19.030(5)
_cell_length_b 19.030(5)
_cell_length_c 14.797(7)
_cell_measurement_reflns_used 2279
_cell_measurement_temperature 100(2)
_cell_measurement_theta_max 16.271
_cell_measurement_theta_min 2.393
_cell_volume 5359(3)
_computing_cell_refinement 'SAINT v6.45A (Bruker, 2003)'
_computing_data_collection 'SMART v5.631 (Bruker, 2003)'
_computing_data_reduction 'SAINT v6.45A (Bruker, 2003)'
_computing_molecular_graphics 'Olex2 (Dolomanov et al., 2009)'
_computing_publication_material 'Olex2 (Dolomanov et al., 2009)'
_computing_structure_refinement 'ShelXL (Sheldrick, 2008)'
_computing_structure_solution 'ShelXS (Sheldrick, 2008)'
_diffrn_ambient_temperature 100(2)
_diffrn_measured_fraction_theta_full 1.000
_diffrn_measured_fraction_theta_max 0.993
_diffrn_measurement_device_type 'CCD area detector'
_diffrn_measurement_method 'phi and omega scans'
_diffrn_radiation_monochromator graphite
_diffrn_radiation_type MoK\a
_diffrn_radiation_wavelength 0.71073
_diffrn_reflns_av_R_equivalents 0.1588
_diffrn_reflns_av_unetI/netI 0.0883
_diffrn_reflns_Laue_measured_fraction_full 1.000
_diffrn_reflns_Laue_measured_fraction_max 0.993
_diffrn_reflns_limit_h_max 18
_diffrn_reflns_limit_h_min -18
_diffrn_reflns_limit_k_max 18
_diffrn_reflns_limit_k_min -18
_diffrn_reflns_limit_l_max 14
_diffrn_reflns_limit_l_min -14
_diffrn_reflns_number 34259
_diffrn_reflns_point_group_measured_fraction_full 1.000
_diffrn_reflns_point_group_measured_fraction_max 0.993
_diffrn_reflns_theta_full 20.000
_diffrn_reflns_theta_max 20.115
_diffrn_reflns_theta_min 1.513
_diffrn_source 'sealed tube'
_diffrn_source_current 37.0
_diffrn_source_power 1.739
_diffrn_source_voltage 47.0
_exptl_absorpt_coefficient_mu 2.074
_exptl_absorpt_correction_type none
_exptl_crystal_colour colorless
_exptl_crystal_density_diffrn 1.592
_exptl_crystal_density_method 'not measured'
_exptl_crystal_description needle
_exptl_crystal_F_000 2608
_exptl_crystal_size_max 0.48
_exptl_crystal_size_mid 0.1
_exptl_crystal_size_min 0.08
_refine_diff_density_max 0.936
_refine_diff_density_min -0.796
_refine_diff_density_rms 0.177
_refine_ls_abs_structure_details
;
 Flack x determined using 684 quotients [(I+)-(I-)]/[(I+)+(I-)]
 (Parsons and Flack (2004), Acta Cryst. A60, s61).
;
_refine_ls_abs_structure_Flack 0.072(13)
_refine_ls_extinction_method none
_refine_ls_goodness_of_fit_ref 1.113
_refine_ls_hydrogen_treatment constr
_refine_ls_matrix_type full
_refine_ls_number_parameters 117
_refine_ls_number_reflns 2532
_refine_ls_number_restraints 67
_refine_ls_restrained_S_all 1.100
_refine_ls_R_factor_all 0.1515
_refine_ls_R_factor_gt 0.1329
_refine_ls_shift/su_max 0.002
_refine_ls_shift/su_mean 0.000
_refine_ls_structure_factor_coef Fsqd
_refine_ls_weighting_details 'w=1/[\s^2^(Fo^2^)+(0.1516P)^2^+110.4483P] where P=(Fo^2^+2Fc^2^)/3'
_refine_ls_weighting_scheme calc
_refine_ls_wR_factor_gt 0.3251
_refine_ls_wR_factor_ref 0.3373
_reflns_Friedel_coverage 0.688
_reflns_Friedel_fraction_full 0.999
_reflns_Friedel_fraction_max 0.991
_reflns_number_gt 2041
_reflns_number_total 2532
_reflns_threshold_expression 'I > 2\s(I)'
_cod_data_source_file ic501581c_si_002.cif
_cod_data_source_block 4
_cod_depositor_comments 'Adding full bibliography for 4340945--4340952.cif.'
_cod_original_cell_volume 5359(4)
_cod_database_code 4340949
_shelxl_version_number 2013-4
_shelx_space_group_comment
;
The symmetry employed for this shelxl refinement is uniquely defined
by the following loop, which should always be used as a source of
symmetry information in preference to the above space-group names.
They are only intended as comments.
;
_olex2_refinement_description
;
1. Fixed Uiso
 At 1.2 times of:
  All C(H) groups
 At 1.5 times of:
  All C(H,H,H) groups
2. Restrained planarity
 O5, O6, N2, C16, C17, C18, C19, C20, C21, C22, C23, C24, C25, C26, C27
 with sigma of 0.005
3. Same fragment restrains
{O1, O2, O3, O4, N1, C1, C2, C3, C4, C5, C6, C7, C8, C9, C10, C11, C12, C13,
C14, C15}
as
{O5, O6, O7, O8, N2, C16, C17, C18, C19, C20, C21, C22, C23, C24, C25, C26,
C27, C28, C29, C30}
4.a Riding coordinates:
 O1(O2,O3,O4,N1,C1,C2,C3,C4,C5,C6), O1(H6), O1(C7), O1(H7), O1(C8), O1(H8),
 O1(C9,C10), O1(H10), O1(C11), O1(H11), O1(C12), O1(H12), O1(C13), O1(H13),
 O1(C14), O1(H14A,H14B,H14C), O1(C15), C21(H21), C22(H22), C23(H23), C25(H25),
 C26(H26), C27(H27), C28(H28), C29(H29A,H29B,H29C)
;

loop_
_space_group_symop_operation_xyz
'x, y, z'
'-x, -y, z+1/2'
'-y+1/2, x+1/2, z+1/4'
'y+1/2, -x+1/2, z+3/4'
'-x+1/2, y+1/2, -z+1/4'
'x+1/2, -y+1/2, -z+3/4'
'y, x, -z'
'-y, -x, -z+1/2'

loop_
_atom_site_label
_atom_site_type_symbol
_atom_site_fract_x
_atom_site_fract_y
_atom_site_fract_z
_atom_site_U_iso_or_equiv
_atom_site_adp_type
_atom_site_occupancy
_atom_site_site_symmetry_order
_atom_site_calc_flag
_atom_site_refinement_flags_posn
Sr1 Sr 0.44466(16) 0.96632(17) 0.4757(2) 0.0480(11) Uani 1 1 d .
O1 O 0.2679(4) 0.7047(4) 0.6468(5) 0.094(10) Uiso 1 1 d .
O2 O 0.3343(4) 0.9193(4) 0.5445(5) 0.047(6) Uiso 1 1 d R
O3 O 0.4717(4) 0.8760(4) 0.6022(5) 0.048(5) Uiso 1 1 d R
O4 O 0.4096(4) 0.8658(4) 0.7283(5) 0.059(6) Uiso 1 1 d R
N1 N 0.3027(4) 0.8144(4) 0.6054(5) 0.052(8) Uiso 1 1 d R
C1 C 0.2514(4) 0.7649(4) 0.6310(5) 0.075(12) Uiso 1 1 d R
C2 C 0.1790(4) 0.7900(4) 0.6361(5) 0.096(15) Uiso 1 1 d R
C3 C 0.1626(4) 0.8605(4) 0.6165(5) 0.096(15) Uiso 1 1 d R
C4 C 0.2150(4) 0.9074(4) 0.5848(5) 0.083(13) Uiso 1 1 d R
C5 C 0.2871(4) 0.8825(4) 0.5773(5) 0.056(10) Uiso 1 1 d R
C6 C 0.1259(4) 0.7448(4) 0.6640(5) 0.087(13) Uiso 1 1 d R
H6 H 0.1364 0.6965 0.6768 0.104 Uiso 1 1 d R
C7 C 0.0579(4) 0.7693(4) 0.6732(5) 0.14(2) Uiso 1 1 d R
H7 H 0.0217 0.7378 0.6934 0.173 Uiso 1 1 d R
C8 C 0.0413(4) 0.8367(4) 0.6543(5) 0.22(4) Uiso 1 1 d R
H8 H -0.0064 0.8523 0.6613 0.269 Uiso 1 1 d R
C9 C 0.0928(4) 0.8844(4) 0.6247(5) 0.17(3) Uiso 1 1 d R
C10 C 0.0786(4) 0.9559(4) 0.6036(5) 0.31(5) Uiso 1 1 d R
H10 H 0.0314 0.9732 0.6091 0.367 Uiso 1 1 d R
C11 C 0.1303(4) 1.0003(4) 0.5757(5) 0.24(4) Uiso 1 1 d R
H11 H 0.1197 1.0487 0.5632 0.293 Uiso 1 1 d R
C12 C 0.1997(4) 0.9749(4) 0.5653(5) 0.116(18) Uiso 1 1 d R
H12 H 0.2360 1.0058 0.5443 0.139 Uiso 1 1 d R
C13 C 0.3763(4) 0.7921(4) 0.6063(5) 0.057(10) Uiso 1 1 d R
H13 H 0.3788 0.7524 0.6462 0.068 Uiso 1 1 d R
C14 C 0.3986(4) 0.7656(4) 0.5129(5) 0.098(15) Uiso 1 1 d R
H14A H 0.3661 0.7303 0.4928 0.148 Uiso 1 1 d R
H14B H 0.3986 0.8040 0.4709 0.148 Uiso 1 1 d R
H14C H 0.4449 0.7458 0.5165 0.148 Uiso 1 1 d R
C15 C 0.4235(4) 0.8493(4) 0.6480(5) 0.052(9) Uiso 1 1 d R
O5 O 0.7485(5) 0.8288(7) 0.3591(6) 0.106(10) Uiso 1 1 d .
O6 O 0.5214(5) 0.8255(7) 0.2662(5) 0.082(8) Uiso 1 1 d .
O7 O 0.5367(8) 0.9845(8) 0.3324(11) 0.053(6) Uiso 1 1 d .
O8 O 0.5562(9) 0.9013(9) 0.4340(9) 0.052(6) Uiso 1 1 d .
N2 N 0.6348(4) 0.8272(4) 0.3126(3) 0.067(9) Uiso 1 1 d .
C16 C 0.6952(7) 0.7950(6) 0.349(2) 0.072(12) Uiso 1 1 d .
C17 C 0.6903(7) 0.7199(6) 0.368(2) 0.067(11) Uiso 1 1 d .
C18 C 0.6261(10) 0.6841(9) 0.359(3) 0.15(2) Uiso 1 1 d .
C19 C 0.5661(8) 0.7186(8) 0.323(2) 0.14(2) Uiso 1 1 d .
C20 C 0.5723(7) 0.7916(6) 0.2949(19) 0.082(13) Uiso 1 1 d .
C21 C 0.7495(9) 0.6830(9) 0.396(3) 0.125(19) Uiso 1 1 d .
H21 H 0.7949 0.7049 0.3947 0.150 Uiso 1 1 d R
C22 C 0.7428(12) 0.6143(11) 0.426(3) 0.14(2) Uiso 1 1 d .
H22 H 0.7832 0.5901 0.4490 0.162 Uiso 1 1 d R
C23 C 0.6811(14) 0.5797(13) 0.419(4) 0.20(3) Uiso 1 1 d .
H23 H 0.6775 0.5325 0.4412 0.240 Uiso 1 1 d R
C24 C 0.6213(11) 0.6126(8) 0.383(3) 0.14(2) Uiso 1 1 d .
C25 C 0.5533(12) 0.5813(12) 0.382(4) 0.29(5) Uiso 1 1 d .
H25 H 0.5480 0.5329 0.3992 0.351 Uiso 1 1 d R
C26 C 0.4948(10) 0.6196(14) 0.363(4) 0.20(3) Uiso 1 1 d .
H26 H 0.4488 0.6017 0.3762 0.246 Uiso 1 1 d R
C27 C 0.5023(9) 0.6878(13) 0.326(4) 0.21(3) Uiso 1 1 d .
H27 H 0.4620 0.7118 0.3016 0.247 Uiso 1 1 d R
C28 C 0.6337(6) 0.9042(4) 0.3085(8) 0.049(9) Uiso 1 1 d .
H28 H 0.6752 0.9198 0.3392 0.059 Uiso 1 1 d R
C29 C 0.6399(14) 0.9295(9) 0.2107(12) 0.080(12) Uiso 1 1 d .
H29A H 0.6803 0.9084 0.1831 0.120 Uiso 1 1 d R
H29B H 0.5985 0.9166 0.1775 0.120 Uiso 1 1 d R
H29C H 0.6449 0.9797 0.2101 0.120 Uiso 1 1 d R
C30 C 0.5710(10) 0.9336(7) 0.3624(10) 0.054(9) Uiso 1 1 d .
O9 O 0.4145(13) 0.8728(13) 0.3418(17) 0.071(7) Uiso 1 1 d .

loop_
_atom_site_aniso_label
_atom_site_aniso_U_11
_atom_site_aniso_U_22
_atom_site_aniso_U_33
_atom_site_aniso_U_23
_atom_site_aniso_U_13
_atom_site_aniso_U_12
Sr1 0.047(2) 0.062(2) 0.0347(16) 0.0192(16) -0.0063(16) -0.0029(17)

loop_
_atom_type_symbol
_atom_type_description
_atom_type_scat_dispersion_real
_atom_type_scat_dispersion_imag
_atom_type_scat_source
C C 0.0033 0.0016 'International Tables Vol C Tables 4.2.6.8 and 6.1.1.4'
H H 0.0000 0.0000 'International Tables Vol C Tables 4.2.6.8 and 6.1.1.4'
N N 0.0061 0.0033 'International Tables Vol C Tables 4.2.6.8 and 6.1.1.4'
O O 0.0106 0.0060 'International Tables Vol C Tables 4.2.6.8 and 6.1.1.4'
Sr Sr -1.5307 3.2498 'International Tables Vol C Tables 4.2.6.8 and 6.1.1.4'

loop_
_geom_angle_atom_site_label_1
_geom_angle_atom_site_label_2
_geom_angle_atom_site_label_3
_geom_angle
_geom_angle_site_symmetry_1
_geom_angle_site_symmetry_3
O2 Sr1 O3 68.6(2) . .
O2 Sr1 O3 91.55(14) . 4_464
O2 Sr1 O4 81.16(11) . 4_464
O2 Sr1 O7 152.5(5) . .
O2 Sr1 O8 128.9(4) . .
O2 Sr1 O9 83.4(5) . .
O3 Sr1 O3 158.5(3) 4_464 .
O3 Sr1 O4 131.0(3) . 4_464
O3 Sr1 O4 48.81(15) 4_464 4_464
O3 Sr1 O7 120.6(3) . .
O3 Sr1 O7 73.5(3) 4_464 .
O3 Sr1 O9 70.8(6) 4_464 .
O3 Sr1 O9 97.7(5) . .
O7 Sr1 O2 113.1(4) 3_655 .
O7 Sr1 O3 119.3(5) 3_655 4_464
O7 Sr1 O3 77.9(4) 3_655 .
O7 Sr1 O4 80.0(5) 3_655 4_464
O7 Sr1 O4 104.1(3) . 4_464
O7 Sr1 O7 94.4(2) 3_655 .
O7 Sr1 O8 87.9(7) 3_655 .
O7 Sr1 O9 159.0(7) 3_655 .
O8 Sr1 O3 71.7(3) . .
O8 Sr1 O3 118.9(4) . 4_464
O8 Sr1 O4 149.9(4) . 4_464
O8 Sr1 O7 49.1(2) . .
O8 Sr1 O9 71.3(7) . .
O9 Sr1 O4 116.6(6) . 4_464
O9 Sr1 O7 70.0(7) . .
C5 O2 Sr1 166.4(2) . .
Sr1 O3 Sr1 105.7(3) 3_655 .
C15 O3 Sr1 121.0(2) . .
C15 O3 Sr1 99.2(2) . 3_655
C15 O4 Sr1 86.81(17) . 3_655
C1 N1 C13 117.9 . .
C5 N1 C1 123.7 . .
C5 N1 C13 118.4 . .
O1 C1 N1 120.3 . .
O1 C1 C2 123.1 . .
N1 C1 C2 116.7 . .
C3 C2 C1 120.8 . .
C6 C2 C1 119.9 . .
C6 C2 C3 119.3 . .
C2 C3 C4 120.8 . .
C2 C3 C9 120.0 . .
C9 C3 C4 119.2 . .
C3 C4 C5 118.9 . .
C12 C4 C3 121.2 . .
C12 C4 C5 119.8 . .
O2 C5 N1 119.2 . .
O2 C5 C4 122.0 . .
N1 C5 C4 118.8 . .
C2 C6 H6 120.0 . .
C7 C6 C2 120.0 . .
C7 C6 H6 120.0 . .
C6 C7 H7 119.4 . .
C8 C7 C6 121.3 . .
C8 C7 H7 119.4 . .
C7 C8 H8 119.5 . .
C7 C8 C9 121.0 . .
C9 C8 H8 119.5 . .
C3 C9 C10 118.0 . .
C8 C9 C3 118.4 . .
C8 C9 C10 123.5 . .
C9 C10 H10 119.2 . .
C11 C10 C9 121.5 . .
C11 C10 H10 119.3 . .
C10 C11 H11 120.2 . .
C10 C11 C12 119.7 . .
C12 C11 H11 120.2 . .
C4 C12 C11 120.3 . .
C4 C12 H12 119.9 . .
C11 C12 H12 119.8 . .
N1 C13 H13 106.3 . .
N1 C13 C14 110.6 . .
N1 C13 C15 110.9 . .
C14 C13 H13 106.3 . .
C14 C13 C15 115.7 . .
C15 C13 H13 106.3 . .
C13 C14 H14A 109.5 . .
C13 C14 H14B 109.5 . .
C13 C14 H14C 109.5 . .
H14A C14 H14B 109.5 . .
H14A C14 H14C 109.5 . .
H14B C14 H14C 109.5 . .
O3 C15 O4 124.4 . .
O3 C15 C13 119.9 . .
O4 C15 C13 115.7 . .
Sr1 O7 Sr1 102.3(4) 4_464 .
C30 O7 Sr1 87.8(6) . .
C30 O7 Sr1 159.0(15) . 4_464
C30 O8 Sr1 98.9(7) . .
C16 N2 C28 117.6(4) . .
C20 N2 C16 123.8(3) . .
C20 N2 C28 117.7(4) . .
O5 C16 N2 119.9(5) . .
O5 C16 C17 123.3(4) . .
N2 C16 C17 116.7(3) . .
C18 C17 C16 120.7(4) . .
C21 C17 C16 120.1(4) . .
C21 C17 C18 119.3(4) . .
C17 C18 C19 120.8(3) . .
C17 C18 C24 120.0(3) . .
C24 C18 C19 119.1(4) . .
C18 C19 C20 118.8(3) . .
C27 C19 C18 120.9(5) . .
C27 C19 C20 119.8(5) . .
O6 C20 N2 118.6(5) . .
O6 C20 C19 122.1(5) . .
N2 C20 C19 118.7(4) . .
C17 C21 H21 120.1 . .
C22 C21 C17 119.8(5) . .
C22 C21 H21 120.0 . .
C21 C22 H22 119.5 . .
C23 C22 C21 121.2(5) . .
C23 C22 H22 119.3 . .
C22 C23 H23 119.5 . .
C22 C23 C24 121.1(4) . .
C24 C23 H23 119.4 . .
C18 C24 C25 117.6(4) . .
C23 C24 C18 118.2(4) . .
C23 C24 C25 123.4(6) . .
C24 C25 H25 119.8 . .
C26 C25 C24 121.2(5) . .
C26 C25 H25 118.9 . .
C25 C26 H26 120.8 . .
C25 C26 C27 119.4(6) . .
C27 C26 H26 119.8 . .
C19 C27 C26 120.0(5) . .
C19 C27 H27 120.0 . .
C26 C27 H27 120.0 . .
N2 C28 H28 106.2 . .
N2 C28 C29 110.7(5) . .
N2 C28 C30 110.7(5) . .
C29 C28 H28 106.7 . .
C29 C28 C30 115.8(5) . .
C30 C28 H28 106.3 . .
C28 C29 H29A 109.4 . .
C28 C29 H29B 109.8 . .
C28 C29 H29C 109.3 . .
H29A C29 H29B 109.5 . .
H29A C29 H29C 109.5 . .
H29B C29 H29C 109.5 . .
O7 C30 O8 124.2(5) . .
O7 C30 C28 120.1(5) . .
O8 C30 C28 115.6(5) . .

loop_
_geom_bond_atom_site_label_1
_geom_bond_atom_site_label_2
_geom_bond_distance
_geom_bond_site_symmetry_2
Sr1 O2 2.500(9) .
Sr1 O3 2.593(9) .
Sr1 O3 2.538(8) 4_464
Sr1 O4 2.797(9) 4_464
Sr1 O7 2.773(16) .
Sr1 O7 2.471(13) 3_655
Sr1 O8 2.533(15) .
Sr1 O9 2.72(3) .
O1 C1 1.2108 .
O2 C5 1.2383 .
O3 Sr1 2.538(8) 3_655
O3 C15 1.2486 .
O4 Sr1 2.797(9) 3_655
O4 C15 1.2570 .
N1 C1 1.4083 .
N1 C5 1.3933 .
N1 C13 1.4638 .
C1 C2 1.4593 .
C2 C3 1.4069 .
C2 C6 1.3911 .
C3 C4 1.4182 .
C3 C9 1.4083 .
C4 C5 1.4554 .
C4 C12 1.3478 .
C6 H6 0.9598 .
C6 C7 1.3830 .
C7 H7 0.9599 .
C7 C8 1.3503 .
C8 H8 0.9600 .
C8 C9 1.4061 .
C9 C10 1.4224 .
C10 H10 0.9600 .
C10 C11 1.3610 .
C11 H11 0.9601 .
C11 C12 1.4152 .
C12 H12 0.9600 .
C13 H13 0.9600 .
C13 C14 1.5307 .
C13 C15 1.5400 .
C14 H14A 0.9598 .
C14 H14B 0.9600 .
C14 H14C 0.9600 .
O5 C16 1.210(3) .
O6 C20 1.239(3) .
O7 Sr1 2.471(13) 4_464
O7 C30 1.249(3) .
O8 C30 1.258(3) .
N2 C16 1.409(3) .
N2 C20 1.394(3) .
N2 C28 1.466(3) .
C16 C17 1.459(3) .
C17 C18 1.407(3) .
C17 C21 1.391(3) .
C18 C19 1.419(3) .
C18 C24 1.409(3) .
C19 C20 1.456(3) .
C19 C27 1.349(3) .
C21 H21 0.9601 .
C21 C22 1.384(3) .
C22 H22 0.9598 .
C22 C23 1.351(3) .
C23 H23 0.9599 .
C23 C24 1.407(3) .
C24 C25 1.424(3) .
C25 H25 0.9600 .
C25 C26 1.362(3) .
C26 H26 0.9599 .
C26 C27 1.416(3) .
C27 H27 0.9604 .
C28 H28 0.9600 .
C28 C29 1.531(3) .
C28 C30 1.540(3) .
C29 H29A 0.9601 .
C29 H29B 0.9598 .
C29 H29C 0.9601 .

loop_
_geom_torsion_atom_site_label_1
_geom_torsion_atom_site_label_2
_geom_torsion_atom_site_label_3
_geom_torsion_atom_site_label_4
_geom_torsion
_geom_torsion_site_symmetry_1
Sr1 O2 C5 N1 14.8(8) .
Sr1 O2 C5 C4 -163.2(8) .
Sr1 O3 C15 O4 9.6(2) 3_655
Sr1 O3 C15 O4 -105.1(2) .
Sr1 O3 C15 C13 75.0(2) .
Sr1 O3 C15 C13 -170.4(2) 3_655
Sr1 O4 C15 O3 -8.57(18) 3_655
Sr1 O4 C15 C13 171.36(19) 3_655
Sr1 O7 C30 O8 -122(3) 4_464
Sr1 O7 C30 O8 -3(2) .
Sr1 O7 C30 C28 54(5) 4_464
Sr1 O7 C30 C28 174.1(16) .
Sr1 O8 C30 O7 3(3) .
Sr1 O8 C30 C28 -173.9(13) .
O1 C1 C2 C3 -179.6 .
O1 C1 C2 C6 2.8 .
N1 C1 C2 C3 -0.2 .
N1 C1 C2 C6 -177.8 .
N1 C13 C15 O3 -119.9 .
N1 C13 C15 O4 60.2 .
C1 N1 C5 O2 -170.3 .
C1 N1 C5 C4 7.7 .
C1 N1 C13 C14 93.4 .
C1 N1 C13 C15 -136.8 .
C1 C2 C3 C4 4.7 .
C1 C2 C3 C9 -177.9 .
C1 C2 C6 C7 176.8 .
C2 C3 C4 C5 -3.1 .
C2 C3 C4 C12 179.6 .
C2 C3 C9 C8 1.2 .
C2 C3 C9 C10 -179.6 .
C2 C6 C7 C8 1.0 .
C3 C2 C6 C7 -0.8 .
C3 C4 C5 O2 175.1 .
C3 C4 C5 N1 -2.9 .
C3 C4 C12 C11 -0.4 .
C3 C9 C10 C11 0.4 .
C4 C3 C9 C8 178.6 .
C4 C3 C9 C10 -2.2 .
C5 N1 C1 O1 173.2 .
C5 N1 C1 C2 -6.2 .
C5 N1 C13 C14 -85.0 .
C5 N1 C13 C15 44.7 .
C5 C4 C12 C11 -177.6 .
C6 C2 C3 C4 -177.7 .
C6 C2 C3 C9 -0.3 .
C6 C7 C8 C9 0.0 .
C7 C8 C9 C3 -1.1 .
C7 C8 C9 C10 179.8 .
C8 C9 C10 C11 179.5 .
C9 C3 C4 C5 179.5 .
C9 C3 C4 C12 2.2 .
C9 C10 C11 C12 1.5 .
C10 C11 C12 C4 -1.5 .
C12 C4 C5 O2 -7.6 .
C12 C4 C5 N1 174.4 .
C13 N1 C1 O1 -5.2 .
C13 N1 C1 C2 175.5 .
C13 N1 C5 O2 8.1 .
C13 N1 C5 C4 -173.9 .
C14 C13 C15 O3 7.1 .
C14 C13 C15 O4 -172.8 .
O5 C16 C17 C18 177(4) .
O5 C16 C17 C21 -2(6) .
N2 C16 C17 C18 -6(5) .
N2 C16 C17 C21 174(3) .
N2 C28 C30 O7 -140.0(19) .
N2 C28 C30 O8 37(2) .
C16 N2 C20 O6 177(2) .
C16 N2 C20 C19 6(3) .
C16 N2 C28 C29 109.2(19) .
C16 N2 C28 C30 -121.1(19) .
C16 C17 C18 C19 5(6) .
C16 C17 C18 C24 -176(4) .
C16 C17 C21 C22 172(4) .
C17 C18 C19 C20 1(6) .
C17 C18 C19 C27 -171(5) .
C17 C18 C24 C23 2(6) .
C17 C18 C24 C25 172(5) .
C17 C21 C22 C23 7(8) .
C18 C17 C21 C22 -8(6) .
C18 C19 C20 O6 -177(3) .
C18 C19 C20 N2 -7(4) .
C18 C19 C27 C26 -1(7) .
C18 C24 C25 C26 -2(7) .
C19 C18 C24 C23 -179(5) .
C19 C18 C24 C25 -9(6) .
C20 N2 C16 O5 177(2) .
C20 N2 C16 C17 0(4) .
C20 N2 C28 C29 -81.5(18) .
C20 N2 C28 C30 48.2(19) .
C20 C19 C27 C26 -173(4) .
C21 C17 C18 C19 -175(4) .
C21 C17 C18 C24 4(6) .
C21 C22 C23 C24 -1(9) .
C22 C23 C24 C18 -4(8) .
C22 C23 C24 C25 -173(6) .
C23 C24 C25 C26 167(6) .
C24 C18 C19 C20 -177(4) .
C24 C18 C19 C27 11(6) .
C24 C25 C26 C27 12(7) .
C25 C26 C27 C19 -11(7) .
C27 C19 C20 O6 -6(5) .
C27 C19 C20 N2 165(4) .
C28 N2 C16 O5 -14(4) .
C28 N2 C16 C17 169(2) .
C28 N2 C20 O6 9(3) .
C28 N2 C20 C19 -163(2) .
C29 C28 C30 O7 -13(2) .
C29 C28 C30 O8 164(2) .
